data_4030664
loop_
_publ_author_name
'Rangavittal, N'
'Guru Row, T. N.'
'Rao, C. N. R.'

_publ_section_title
;
 A study of cubic bismuth oxides of the type Bi(26-x)MxO(40-delta) (M =
 Ti, Mn, Fe, Co, Ni or Pb) related to gamma-Bi2O3
;
_journal_name_full 'European Journal of Solid State and Inorganic Chemistry'
_journal_page_first 409
_journal_page_last 422
_journal_volume 31
_journal_year 1994
_chemical_formula_sum 'Bi25 Co O40'
_chemical_formula_weight 5923.42
_space_group_IT_number 197
_symmetry_cell_setting cubic
_symmetry_Int_Tables_number 197
_symmetry_space_group_name_Hall 'I 2 2 3'
_symmetry_space_group_name_H-M 'I 2 3'
_cell_angle_alpha 90
_cell_angle_beta 90
_cell_angle_gamma 90
_cell_formula_units_Z 1
_cell_length_a 10.215(1)
_cell_length_b 10.215(1)
_cell_length_c 10.215(1)
_cell_volume 1065.90(18)
_diffrn_ambient_temperature 293
_diffrn_radiation_probe x-ray
_diffrn_radiation_type CuK\a
_diffrn_radiation_wavelength 1.5418
_exptl_crystal_density_diffrn 9.215
_pd_proc_ls_prof_R_factor 0.1097
_pd_proc_ls_prof_wR_factor 0.1173
_refine_ls_R_I_factor 0.0503
_cod_data_source_file EJSSIC-1994-31-409-422-7.cif
_cod_data_source_block 7
_cod_depositor_comments
;
Rietveld refinements
U for Bi1 changed from 0.273(18) to 0.0273(18) for more
coherency with other phases of the series
;
_cod_original_cell_volume 1065.9(3)
_cod_database_code 4030664

loop_
_symmetry_equiv_pos_site_id
_symmetry_equiv_pos_as_xyz
1 x,y,z
2 -x,-y,z
3 x,-y,-z
4 -x,y,-z
5 z,x,y
6 -z,-x,y
7 z,-x,-y
8 -z,x,-y
9 y,z,x
10 y,-z,-x
11 -y,z,-x
12 -y,-z,x
13 1/2+x,1/2+y,1/2+z
14 1/2-x,1/2-y,1/2+z
15 1/2+x,1/2-y,1/2-z
16 1/2-x,1/2+y,1/2-z
17 1/2+z,1/2+x,1/2+y
18 1/2-z,1/2-x,1/2+y
19 1/2+z,1/2-x,1/2-y
20 1/2-z,1/2+x,1/2-y
21 1/2+y,1/2+z,1/2+x
22 1/2+y,1/2-z,1/2-x
23 1/2-y,1/2+z,1/2-x
24 1/2-y,1/2-z,1/2+x

loop_
_atom_site_label
_atom_site_type_symbol
_atom_site_thermal_displace_type
_atom_site_fract_x
_atom_site_fract_y
_atom_site_fract_z
_atom_site_occupancy
_atom_site_U_iso_or_equiv
Bi1 Bi Uiso 0.1756(8) 0.3176(7) 0.0148(6) 1.000 0.0273(18)
Bi2 Bi Uiso 0.00000 0.00000 0.00000 0.48(4) 0.0494(14)
Co2 Co Uiso 0.00000 0.00000 0.00000 0.500 0.0494(14)
O1 O Uiso 0.697(8) 0.697(8) 0.697(8) 1.000 0.0400
O2 O Uiso 0.635(7) 0.775(7) 0.988(2) 1.000 0.0400
O3 O Uiso 0.886(12) 0.886(12) 0.886(12) 1.000 0.0400

loop_
_atom_type_symbol
_atom_type_description
_atom_type_scat_dispersion_real
_atom_type_scat_dispersion_imag
_atom_type_scat_source
Bi Bi -4.0111 8.9310 ' International Tables Vol C Tables 4.2.6.8 and 6.1.1.4'
Co Co -2.3653 3.6143 ' International Tables Vol C Tables 4.2.6.8 and 6.1.1.4'
O O 0.0492 0.0322 ' International Tables Vol C Tables 4.2.6.8 and 6.1.1.4'

loop_
_geom_angle_atom_site_label_1
_geom_angle_atom_site_label_2
_geom_angle_atom_site_label_3
_geom_angle
_geom_angle_site_symmetry_1
_geom_angle_site_symmetry_3
_geom_angle_publ_flag
O2 Bi1 O3 78(3) 2_664 2_664 yes
O1 Bi1 O2 77(2) 13_444 2_664 yes
O1 Bi1 O3 90(4) 13_444 2_664 yes
O3 Bi2 O3 110(5) 1_444 2_664 yes
O3 Bi2 O3 110(5) 1_444 3_466 yes
O3 Bi2 O3 110(5) 1_444 4_646 yes
O3 Bi2 O3 110(5) 2_664 3_466 yes
O3 Bi2 O3 110(5) 2_664 4_646 yes
O3 Bi2 O3 110(5) 3_466 4_646 yes
O3 Co2 O3 110(5) 1_444 2_664 yes
O3 Co2 O3 110(5) 1_444 3_466 yes
O3 Co2 O3 110(5) 1_444 4_646 yes
O3 Co2 O3 110(5) 2_664 3_466 yes
O3 Co2 O3 110(5) 2_664 4_646 yes
O3 Co2 O3 110(5) 3_466 4_646 yes
Bi1 O3 Bi2 109(5) 2_666 1_666 yes
Bi1 O3 Bi2 109(5) 7_666 1_666 yes
Bi1 O3 Bi2 109(5) 11_666 1_666 yes
Bi1 O3 Bi1 111(4) 2_666 7_666 yes
Bi1 O3 Bi1 111(4) 2_666 11_666 yes
Bi1 O3 Bi1 111(4) 7_666 11_666 yes

loop_
_geom_bond_atom_site_label_1
_geom_bond_atom_site_label_2
_geom_bond_distance
_geom_bond_site_symmetry_2
_geom_bond_publ_flag
Bi1 O2 2.17(7) 2_664 yes
Bi1 O3 2.54(12) 2_664 yes
Bi1 O1 2.24(8) 13_444 yes
Bi2 O3 2.02(12) 1_444 yes
Bi2 O3 2.02(12) 2_664 yes
Bi2 O3 2.02(12) 3_466 yes
Bi2 O3 2.02(12) 4_646 yes
Co2 O3 2.02(12) 1_444 yes
Co2 O3 2.02(12) 2_664 yes
Co2 O3 2.02(12) 3_466 yes
Co2 O3 2.02(12) 4_646 yes
